data_7214549
loop_
_publ_author_name
'Ayi, Ayi A.'
'Burrows, Andrew D.'
'Mahon, Mary F.'
'Sebestyen, Viorica M.'

_publ_section_title
;
 A molybdenum diphosphonate network structure exhibiting reversible
 dehydration and selective uptake of methanol
;
_journal_issue 45
_journal_name_full CrystEngComm
_journal_page_first 9301
_journal_paper_doi 10.1039/c3ce40484f
_journal_volume 15
_journal_year 2013
_chemical_formula_sum 'C4 H8 Mo O7 P'
_chemical_formula_weight 295.01
_chemical_name_systematic
;
?
;
_space_group_IT_number 15
_symmetry_cell_setting monoclinic
_symmetry_space_group_name_Hall '-C 2yc'
_symmetry_space_group_name_H-M 'C 1 2/c 1'
_atom_sites_solution_hydrogens geom
_atom_sites_solution_primary direct
_atom_sites_solution_secondary difmap
_audit_creation_method SHELXL-97
_cell_angle_alpha 90.00
_cell_angle_beta 111.686(4)
_cell_angle_gamma 90.00
_cell_formula_units_Z 8
_cell_length_a 20.8424(8)
_cell_length_b 10.6114(3)
_cell_length_c 9.0023(4)
_cell_measurement_reflns_used 3664
_cell_measurement_temperature 150(2)
_cell_measurement_theta_max 29.8955
_cell_measurement_theta_min 2.9652
_cell_volume 1850.09(13)
_computing_cell_refinement
;
CrysAlisPro, Oxford Diffraction Ltd.,
Version 1.171.33.55 (release 05-01-2010 CrysAlis171 .NET)
(compiled Jan 5 2010,16:28:46)
;
_computing_data_collection
;
CrysAlisPro, Oxford Diffraction Ltd.,
Version 1.171.33.55 (release 05-01-2010 CrysAlis171 .NET)
(compiled Jan 5 2010,16:28:46)
;
_computing_data_reduction
;
CrysAlisPro, Oxford Diffraction Ltd.,
Version 1.171.33.55 (release 05-01-2010 CrysAlis171 .NET)
(compiled Jan 5 2010,16:28:46)
;
_computing_molecular_graphics 'ORTEX (P.McArdle 1995)'
_computing_publication_material 'SHELXL-97/2 (Sheldrick 1997)'
_computing_structure_refinement 'SHELXL-97/2 (Sheldrick 1997)'
_computing_structure_solution 'SHELXS-97 (Sheldrick 1990)'
_diffrn_ambient_temperature 150(2)
_diffrn_measured_fraction_theta_full 0.996
_diffrn_measured_fraction_theta_max 0.996
_diffrn_measurement_device_type 'Xcalibur, Atlas, Gemini ultra'
_diffrn_measurement_method CCD
_diffrn_radiation_monochromator graphite
_diffrn_radiation_source 'Enhance (Mo) X-ray Source'
_diffrn_radiation_type 'Mo K\a'
_diffrn_radiation_wavelength 0.7107
_diffrn_reflns_av_R_equivalents 0.0278
_diffrn_reflns_av_sigmaI/netI 0.0433
_diffrn_reflns_limit_h_max 26
_diffrn_reflns_limit_h_min -19
_diffrn_reflns_limit_k_max 13
_diffrn_reflns_limit_k_min -13
_diffrn_reflns_limit_l_max 11
_diffrn_reflns_limit_l_min -10
_diffrn_reflns_number 6442
_diffrn_reflns_theta_full 27.48
_diffrn_reflns_theta_max 27.48
_diffrn_reflns_theta_min 2.97
_exptl_absorpt_coefficient_mu 1.595
_exptl_absorpt_correction_T_max 1.00000
_exptl_absorpt_correction_T_min 0.94878
_exptl_absorpt_correction_type multi-scan
_exptl_absorpt_process_details
;
CrysAlisPro, Oxford Diffraction Ltd.,
Version 1.171.33.55 (release 05-01-2010 CrysAlis171 .NET)
(compiled Jan 5 2010,16:28:46)
Empirical absorption correction using spherical harmonics,
implemented in SCALE3 ABSPACK scaling algorithm.
;
_exptl_crystal_colour needle
_exptl_crystal_density_diffrn 2.118
_exptl_crystal_density_method 'not measured'
_exptl_crystal_description colorless
_exptl_crystal_F_000 1160
_exptl_crystal_size_max 0.18
_exptl_crystal_size_mid 0.05
_exptl_crystal_size_min 0.02
_refine_diff_density_max 0.467
_refine_diff_density_min -0.357
_refine_diff_density_rms 0.084
_refine_ls_extinction_method none
_refine_ls_goodness_of_fit_ref 0.946
_refine_ls_hydrogen_treatment mixed
_refine_ls_matrix_type full
_refine_ls_number_parameters 134
_refine_ls_number_reflns 2111
_refine_ls_number_restraints 4
_refine_ls_restrained_S_all 0.945
_refine_ls_R_factor_all 0.0328
_refine_ls_R_factor_gt 0.0200
_refine_ls_shift/su_max 0.001
_refine_ls_shift/su_mean 0.000
_refine_ls_structure_factor_coef Fsqd
_refine_ls_weighting_details 'calc w=1/[\s^2^(Fo^2^)+(0.0180P)^2^+0.0000P] where P=(Fo^2^+2Fc^2^)/3'
_refine_ls_weighting_scheme calc
_refine_ls_wR_factor_gt 0.0405
_refine_ls_wR_factor_ref 0.0415
_reflns_number_gt 1628
_reflns_number_total 2111
_reflns_threshold_expression >2sigma(I)
_cod_data_source_file c3ce40484f.txt
_cod_data_source_block p10adb1
_cod_depositor_comments
;
The following automatic conversions were performed:

'_symmetry_cell_setting' value 'Monoclinic' changed to 'monoclinic'
according to
/usr/data/users/saulius/automatic-downloads/retrospective/RSC/lib/dictionaries/cif_core.dic
dictionary named 'cif_core.dic' version 2.4.2 from 2011-04-26.

Automatic conversion script
Id: cif_fix_values 2281 2013-09-26 08:29:07Z andrius 
;
_cod_original_cell_volume 1850.09(12)
_cod_original_sg_symbol_H-M C2/c
_cod_database_code 7214549

loop_
_symmetry_equiv_pos_as_xyz
'x, y, z'
'-x, y, -z+1/2'
'x+1/2, y+1/2, z'
'-x+1/2, y+1/2, -z+1/2'
'-x, -y, -z'
'x, -y, z-1/2'
'-x+1/2, -y+1/2, -z'
'x+1/2, -y+1/2, z-1/2'

loop_
_atom_site_label
_atom_site_type_symbol
_atom_site_fract_x
_atom_site_fract_y
_atom_site_fract_z
_atom_site_U_iso_or_equiv
_atom_site_adp_type
_atom_site_occupancy
_atom_site_symmetry_multiplicity
_atom_site_calc_flag
_atom_site_refinement_flags
Mo1 Mo 0.234979(11) 0.64842(2) 0.23633(2) 0.01014(6) Uani 1 1 d .
O7 O 0.07753(13) 0.3995(2) 0.2668(3) 0.0420(6) Uani 1 1 d D
P1 P 0.30926(3) 0.40483(6) 0.46108(7) 0.00912(14) Uani 1 1 d .
O1 O 0.28788(9) 0.48925(15) 0.31163(18) 0.0123(4) Uani 1 1 d .
O2 O 0.25240(8) 0.39868(16) 0.52653(18) 0.0116(4) Uani 1 1 d .
O3 O 0.32819(9) 0.27471(16) 0.41328(19) 0.0127(4) Uani 1 1 d .
O4 O 0.30311(9) 0.74517(16) 0.31522(19) 0.0176(4) Uani 1 1 d .
O5 O 0.19577(9) 0.64821(17) 0.3709(2) 0.0213(4) Uani 1 1 d .
O6 O 0.14800(9) 0.50822(17) 0.0937(2) 0.0174(4) Uani 1 1 d D
C1 C 0.38574(13) 0.4670(3) 0.6088(3) 0.0177(6) Uani 1 1 d .
H1A H 0.3747 0.5497 0.6446 0.021 Uiso 1 1 calc R
H1B H 0.4005 0.4099 0.7024 0.021 Uiso 1 1 calc R
C2 C 0.44542(13) 0.4840(3) 0.5530(3) 0.0164(6) Uani 1 1 d .
C3 C 0.46654(13) 0.6033(3) 0.5299(3) 0.0183(6) Uani 1 1 d .
H3 H 0.4436 0.6750 0.5500 0.022 Uiso 1 1 calc R
C4 C 0.52076(13) 0.6198(3) 0.4780(3) 0.0186(6) Uani 1 1 d .
H4 H 0.5349 0.7025 0.4634 0.022 Uiso 1 1 calc R
H6A H 0.1209(16) 0.466(3) 0.147(4) 0.070(12) Uiso 1 1 d D
H6B H 0.165(2) 0.438(2) 0.049(5) 0.084(14) Uiso 1 1 d D
H7B H 0.0372(15) 0.454(4) 0.239(5) 0.100(18) Uiso 1 1 d D
H7A H 0.100(2) 0.427(5) 0.378(2) 0.115(18) Uiso 1 1 d D

loop_
_atom_site_aniso_label
_atom_site_aniso_U_11
_atom_site_aniso_U_22
_atom_site_aniso_U_33
_atom_site_aniso_U_23
_atom_site_aniso_U_13
_atom_site_aniso_U_12
Mo1 0.01322(11) 0.00884(10) 0.01016(10) -0.00049(10) 0.00641(7) 0.00029(11)
O7 0.0416(16) 0.0539(17) 0.0289(12) 0.0035(12) 0.0113(11) -0.0159(13)
P1 0.0097(3) 0.0100(3) 0.0082(3) 0.0005(3) 0.0039(2) -0.0024(3)
O1 0.0150(9) 0.0114(10) 0.0125(8) 0.0031(7) 0.0075(7) 0.0022(7)
O2 0.0105(9) 0.0138(9) 0.0114(8) 0.0005(7) 0.0050(7) -0.0012(7)
O3 0.0128(9) 0.0095(10) 0.0165(9) 0.0001(7) 0.0062(7) -0.0016(8)
O4 0.0198(11) 0.0135(10) 0.0162(9) -0.0005(7) 0.0028(8) -0.0015(8)
O5 0.0284(11) 0.0206(10) 0.0216(9) -0.0006(9) 0.0170(8) 0.0030(10)
O6 0.0155(10) 0.0160(11) 0.0223(10) -0.0007(8) 0.0088(8) -0.0017(8)
C1 0.0132(14) 0.0288(17) 0.0112(12) -0.0046(11) 0.0048(10) -0.0069(12)
C2 0.0094(13) 0.0282(17) 0.0088(12) -0.0045(11) 0.0000(10) -0.0075(12)
C3 0.0122(14) 0.0238(15) 0.0173(13) -0.0058(11) 0.0037(11) -0.0032(11)
C4 0.0152(14) 0.0211(17) 0.0184(13) -0.0017(11) 0.0047(11) -0.0078(11)

loop_
_atom_type_symbol
_atom_type_description
_atom_type_scat_dispersion_real
_atom_type_scat_dispersion_imag
_atom_type_scat_source
C C 0.0033 0.0016 'International Tables Vol C Tables 4.2.6.8 and 6.1.1.4'
H H 0.0000 0.0000 'International Tables Vol C Tables 4.2.6.8 and 6.1.1.4'
P P 0.1023 0.0942 'International Tables Vol C Tables 4.2.6.8 and 6.1.1.4'
O O 0.0106 0.0060 'International Tables Vol C Tables 4.2.6.8 and 6.1.1.4'
Mo Mo -1.6832 0.6857 'International Tables Vol C Tables 4.2.6.8 and 6.1.1.4'

loop_
_geom_angle_atom_site_label_1
_geom_angle_atom_site_label_2
_geom_angle_atom_site_label_3
_geom_angle
_geom_angle_site_symmetry_1
_geom_angle_site_symmetry_3
O4 Mo1 O5 104.72(8) . .
O4 Mo1 O1 95.68(8) . .
O5 Mo1 O1 96.21(8) . .
O4 Mo1 O3 96.77(8) . 4
O5 Mo1 O3 96.35(8) . 4
O1 Mo1 O3 159.46(6) . 4
O4 Mo1 O2 97.17(7) . 6_565
O5 Mo1 O2 158.11(8) . 6_565
O1 Mo1 O2 81.21(6) . 6_565
O3 Mo1 O2 81.08(6) 4 6_565
O4 Mo1 O6 170.39(7) . .
O5 Mo1 O6 84.87(7) . .
O1 Mo1 O6 82.32(7) . .
O3 Mo1 O6 82.69(7) 4 .
O2 Mo1 O6 73.25(6) 6_565 .
H7B O7 H7A 97(4) . .
O2 P1 O1 110.58(10) . .
O2 P1 O3 112.95(9) . .
O1 P1 O3 107.39(9) . .
O2 P1 C1 109.87(10) . .
O1 P1 C1 109.09(11) . .
O3 P1 C1 106.82(12) . .
P1 O1 Mo1 137.35(10) . .
P1 O2 Mo1 141.27(10) . 6_566
P1 O3 Mo1 127.83(10) . 4_545
Mo1 O6 H6A 120(2) . .
Mo1 O6 H6B 113(2) . .
H6A O6 H6B 102(3) . .
C2 C1 P1 114.47(16) . .
C2 C1 H1A 108.6 . .
P1 C1 H1A 108.6 . .
C2 C1 H1B 108.6 . .
P1 C1 H1B 108.6 . .
H1A C1 H1B 107.6 . .
C3 C2 C4 118.9(2) . 5_666
C3 C2 C1 120.4(2) . .
C4 C2 C1 120.8(2) 5_666 .
C2 C3 C4 120.8(2) . .
C2 C3 H3 119.6 . .
C4 C3 H3 119.6 . .
C3 C4 C2 120.4(2) . 5_666
C3 C4 H4 119.8 . .
C2 C4 H4 119.8 5_666 .

loop_
_geom_bond_atom_site_label_1
_geom_bond_atom_site_label_2
_geom_bond_distance
_geom_bond_site_symmetry_2
Mo1 O4 1.6821(17) .
Mo1 O5 1.6931(15) .
Mo1 O1 1.9940(17) .
Mo1 O3 2.0082(17) 4
Mo1 O2 2.1109(15) 6_565
Mo1 O6 2.3299(18) .
O7 H7B 0.976(5) .
O7 H7A 0.977(5) .
P1 O2 1.5073(17) .
P1 O1 1.5389(16) .
P1 O3 1.5403(18) .
P1 C1 1.783(3) .
O2 Mo1 2.1109(15) 6_566
O3 Mo1 2.0082(17) 4_545
O6 H6A 0.976(5) .
O6 H6B 0.975(5) .
C1 C2 1.515(3) .
C1 H1A 0.9900 .
C1 H1B 0.9900 .
C2 C3 1.381(4) .
C2 C4 1.391(4) 5_666
C3 C4 1.384(4) .
C3 H3 0.9500 .
C4 C2 1.390(4) 5_666
C4 H4 0.9500 .

loop_
_geom_torsion_atom_site_label_1
_geom_torsion_atom_site_label_2
_geom_torsion_atom_site_label_3
_geom_torsion_atom_site_label_4
_geom_torsion
_geom_torsion_site_symmetry_1
_geom_torsion_site_symmetry_4
O2 P1 O1 Mo1 37.27(18) . .
O3 P1 O1 Mo1 160.92(14) . .
C1 P1 O1 Mo1 -83.66(18) . .
O4 Mo1 O1 P1 88.88(16) . .
O5 Mo1 O1 P1 -16.64(17) . .
O3 Mo1 O1 P1 -144.03(16) 4 .
O2 Mo1 O1 P1 -174.72(17) 6_565 .
O6 Mo1 O1 P1 -100.59(16) . .
O1 P1 O2 Mo1 -161.64(14) . 6_566
O3 P1 O2 Mo1 77.98(18) . 6_566
C1 P1 O2 Mo1 -41.2(2) . 6_566
O2 P1 O3 Mo1 54.60(14) . 4_545
O1 P1 O3 Mo1 -67.58(14) . 4_545
C1 P1 O3 Mo1 175.51(12) . 4_545
O2 P1 C1 C2 -176.90(19) . .
O1 P1 C1 C2 -55.5(2) . .
O3 P1 C1 C2 60.3(2) . .
P1 C1 C2 C3 109.7(2) . .
P1 C1 C2 C4 -69.4(3) . 5_666
C4 C2 C3 C4 -0.5(4) 5_666 .
C1 C2 C3 C4 -179.6(2) . .
C2 C3 C4 C2 0.5(4) . 5_666
